data_4022712
loop_
_publ_author_name
'Fran\,cois Couty'
'Olivier David'
'B\'en\'edicte Larmanjat'
'J\'er\^ome Marrot'

_publ_contact_author
;
      Dr O. David 
      Institut Lavoisier de Versailles, UMR 8180
      Universit\'e de Versailles 
      45 Avenue des Etats Unis
      78035 Versailles cedex
      France
;
_publ_contact_author_email odavid@chimie.uvsq.fr
_publ_contact_author_fax '(33) 01 39 25 44 52'
_publ_contact_author_phone '(33) 01 39 25 44 55'
_publ_section_title
;
 Strained Azetidinium Ylides: New Reagents for Cyclopropanation
;
_journal_name_full 'Journal of Organic Chemistry'
_journal_page_first 1058
_journal_page_last 1061
_journal_paper_doi 10.1021/jo062221e
_journal_volume 72
_journal_year 2007
_chemical_formula_sum 'C18 H24 N2 O2'
_chemical_formula_weight 300.39
_chemical_name_systematic
; 
 ? 
;
_space_group_IT_number 19
_symmetry_cell_setting orthorhombic
_symmetry_space_group_name_Hall 'P 2ac 2ab'
_symmetry_space_group_name_H-M 'P 21 21 21'
_atom_sites_solution_hydrogens geom
_atom_sites_solution_primary direct
_atom_sites_solution_secondary difmap
_audit_creation_method SHELXL-97
_cell_angle_alpha 90.00
_cell_angle_beta 90.00
_cell_angle_gamma 90.00
_cell_formula_units_Z 4
_cell_length_a 8.5497(3)
_cell_length_b 13.0555(5)
_cell_length_c 15.7323(7)
_cell_measurement_reflns_used 2889
_cell_measurement_temperature 296(2)
_cell_measurement_theta_max 22.75
_cell_measurement_theta_min 2.59
_cell_volume 1756.05(12)
_computing_cell_refinement 'Bruker APEX2'
_computing_data_collection 'Bruker APEX2'
_computing_data_reduction 'Bruker SAINT'
_computing_molecular_graphics 'Bruker SHELXTL'
_computing_publication_material 'Bruker SHELXTL'
_computing_structure_refinement 'SHELXL-97 (Sheldrick, 1997)'
_computing_structure_solution 'SHELXS-97 (Sheldrick, 1990)'
_diffrn_ambient_temperature 296(2)
_diffrn_detector_area_resol_mean 512x512
_diffrn_measured_fraction_theta_full 0.994
_diffrn_measured_fraction_theta_max 0.994
_diffrn_measurement_device_type 'CCD area detector'
_diffrn_measurement_method 'phi and omega scans'
_diffrn_radiation_monochromator graphite
_diffrn_radiation_source 'fine-focus sealed tube'
_diffrn_radiation_type MoK\a
_diffrn_radiation_wavelength 0.71073
_diffrn_reflns_av_R_equivalents 0.0487
_diffrn_reflns_av_sigmaI/netI 0.0420
_diffrn_reflns_limit_h_max 12
_diffrn_reflns_limit_h_min -11
_diffrn_reflns_limit_k_max 15
_diffrn_reflns_limit_k_min -18
_diffrn_reflns_limit_l_max 21
_diffrn_reflns_limit_l_min -21
_diffrn_reflns_number 17574
_diffrn_reflns_theta_full 30.04
_diffrn_reflns_theta_max 30.04
_diffrn_reflns_theta_min 2.03
_exptl_absorpt_coefficient_mu 0.074
_exptl_absorpt_correction_T_max 0.9970
_exptl_absorpt_correction_T_min 0.9882
_exptl_absorpt_correction_type multi-scan
_exptl_absorpt_process_details 'SADABS (Sheldrick, V2.10)'
_exptl_crystal_colour colorless
_exptl_crystal_density_diffrn 1.136
_exptl_crystal_density_method 'not measured'
_exptl_crystal_description parallelepiped
_exptl_crystal_F_000 648
_exptl_crystal_size_max 0.16
_exptl_crystal_size_mid 0.10
_exptl_crystal_size_min 0.04
_refine_diff_density_max 0.122
_refine_diff_density_min -0.183
_refine_diff_density_rms 0.032
_refine_ls_abs_structure_details 'Flack H D (1983), Acta Cryst. A39, 876-881'
_refine_ls_abs_structure_Flack 0(10)
_refine_ls_extinction_method none
_refine_ls_goodness_of_fit_ref 1.028
_refine_ls_hydrogen_treatment constr
_refine_ls_matrix_type full
_refine_ls_number_parameters 204
_refine_ls_number_reflns 2888
_refine_ls_number_restraints 0
_refine_ls_restrained_S_all 1.028
_refine_ls_R_factor_all 0.1036
_refine_ls_R_factor_gt 0.0445
_refine_ls_shift/su_max 0.000
_refine_ls_shift/su_mean 0.000
_refine_ls_structure_factor_coef Fsqd
_refine_ls_weighting_details 'calc w=1/[\s^2^(Fo^2^)+(0.0612P)^2^+0.0243P] where P=(Fo^2^+2Fc^2^)/3'
_refine_ls_weighting_scheme calc
_refine_ls_wR_factor_gt 0.1011
_refine_ls_wR_factor_ref 0.1235
_reflns_number_gt 1630
_reflns_number_total 2888
_reflns_threshold_expression >2sigma(I)
_cod_data_source_file jo062221esi20061106_071339_3.cif
_cod_data_source_block 33b
_cod_depositor_comments
;
The following automatic conversions were performed:
'_symmetry_cell_setting' value 'Orthorhombic' changed to 'orthorhombic'
according to '/home/saulius/struct/CIF-dictionaries/cif_core.dic'
dictionary named 'cif_core.dic' version 2.4.1 from 2010-06-29.

Automatic conversion script
Id: cif_fix_enum 1527 2010-12-29 10:47:43Z saulius 
;
_cod_database_code 4022712

loop_
_symmetry_equiv_pos_as_xyz
'x, y, z'
'-x+1/2, -y, z+1/2'
'-x, y+1/2, -z+1/2'
'x+1/2, -y+1/2, -z'

loop_
_atom_site_label
_atom_site_type_symbol
_atom_site_fract_x
_atom_site_fract_y
_atom_site_fract_z
_atom_site_U_iso_or_equiv
_atom_site_adp_type
_atom_site_occupancy
_atom_site_symmetry_multiplicity
_atom_site_calc_flag
_atom_site_refinement_flags
C1 C 0.7777(3) 0.07829(19) 0.91976(16) 0.0611(7) Uani 1 1 d .
H1 H 0.7946 0.0117 0.9010 0.073 Uiso 1 1 calc R
C2 C 0.7870(4) 0.0994(2) 1.00564(18) 0.0744(8) Uani 1 1 d .
H2 H 0.8106 0.0472 1.0438 0.089 Uiso 1 1 calc R
C3 C 0.7620(4) 0.1959(3) 1.0345(2) 0.0846(9) Uani 1 1 d .
H3 H 0.7689 0.2104 1.0923 0.102 Uiso 1 1 calc R
C4 C 0.7268(6) 0.2709(3) 0.9782(2) 0.1058(14) Uani 1 1 d .
H4 H 0.7093 0.3371 0.9978 0.127 Uiso 1 1 calc R
C5 C 0.7163(4) 0.25082(19) 0.89193(18) 0.0772(9) Uani 1 1 d .
H5 H 0.6906 0.3033 0.8545 0.093 Uiso 1 1 calc R
C6 C 0.7438(2) 0.15379(16) 0.86113(14) 0.0461(5) Uani 1 1 d .
C7 C 0.7393(2) 0.13294(14) 0.76657(14) 0.0420(5) Uani 1 1 d .
H7 H 0.7106 0.1972 0.7384 0.050 Uiso 1 1 calc R
C8 C 0.6136(2) 0.05350(14) 0.74396(13) 0.0412(5) Uani 1 1 d .
C9 C 0.4866(3) 0.07130(17) 0.67846(14) 0.0470(5) Uani 1 1 d .
H9 H 0.4507 0.0085 0.6504 0.056 Uiso 1 1 calc R
C10 C 0.4450(2) 0.07678(16) 0.77083(14) 0.0446(5) Uani 1 1 d .
H10 H 0.4272 0.1459 0.7931 0.053 Uiso 1 1 calc R
C11 C 0.6623(3) -0.05222(17) 0.75281(16) 0.0525(6) Uani 1 1 d .
N12 N 0.7026(3) -0.13478(16) 0.76048(19) 0.0850(8) Uani 1 1 d .
C13 C 0.9032(3) 0.10214(18) 0.73370(15) 0.0512(6) Uani 1 1 d .
H13 H 0.9337 0.0405 0.7651 0.061 Uiso 1 1 calc R
C14 C 1.0244(3) 0.1847(2) 0.7552(2) 0.0805(9) Uani 1 1 d .
H14A H 0.9890 0.2498 0.7342 0.121 Uiso 1 1 calc R
H14B H 1.1225 0.1677 0.7291 0.121 Uiso 1 1 calc R
H14C H 1.0374 0.1885 0.8157 0.121 Uiso 1 1 calc R
N15 N 0.8979(2) 0.07350(16) 0.64308(13) 0.0584(5) Uani 1 1 d .
C16 C 1.0211(3) 0.0000(3) 0.6223(2) 0.0854(9) Uani 1 1 d .
H16A H 1.1214 0.0303 0.6332 0.128 Uiso 1 1 calc R
H16B H 1.0138 -0.0183 0.5633 0.128 Uiso 1 1 calc R
H16C H 1.0089 -0.0602 0.6566 0.128 Uiso 1 1 calc R
C17 C 0.8997(4) 0.1594(3) 0.5849(2) 0.0839(9) Uani 1 1 d .
H17A H 1.0033 0.1877 0.5825 0.126 Uiso 1 1 calc R
H17B H 0.8279 0.2108 0.6044 0.126 Uiso 1 1 calc R
H17C H 0.8693 0.1366 0.5293 0.126 Uiso 1 1 calc R
C18 C 0.4798(3) 0.16455(19) 0.62267(18) 0.0643(7) Uani 1 1 d .
H18A H 0.5122 0.2235 0.6546 0.096 Uiso 1 1 calc R
H18B H 0.3746 0.1743 0.6029 0.096 Uiso 1 1 calc R
H18C H 0.5482 0.1554 0.5749 0.096 Uiso 1 1 calc R
C19 C 0.3487(3) -0.00487(18) 0.81000(15) 0.0480(5) Uani 1 1 d .
O20 O 0.3303(2) -0.08909(13) 0.78224(13) 0.0782(6) Uani 1 1 d .
O21 O 0.2847(2) 0.02675(12) 0.88215(12) 0.0696(5) Uani 1 1 d .
C22 C 0.1891(4) -0.0479(2) 0.9255(2) 0.0903(11) Uani 1 1 d .
H22A H 0.2534 -0.1041 0.9437 0.135 Uiso 1 1 calc R
H22B H 0.1097 -0.0726 0.8875 0.135 Uiso 1 1 calc R
H22C H 0.1408 -0.0166 0.9741 0.135 Uiso 1 1 calc R

loop_
_atom_site_aniso_label
_atom_site_aniso_U_11
_atom_site_aniso_U_22
_atom_site_aniso_U_33
_atom_site_aniso_U_23
_atom_site_aniso_U_13
_atom_site_aniso_U_12
C1 0.0745(17) 0.0577(14) 0.0513(15) 0.0052(11) -0.0052(12) 0.0073(13)
C2 0.078(2) 0.094(2) 0.0512(17) 0.0144(15) -0.0099(14) -0.0007(17)
C3 0.104(2) 0.105(2) 0.0453(17) -0.0087(17) -0.0098(16) -0.006(2)
C4 0.176(4) 0.077(2) 0.064(2) -0.0219(17) -0.010(2) 0.008(2)
C5 0.126(3) 0.0532(14) 0.0524(17) -0.0064(12) -0.0141(17) 0.0042(16)
C6 0.0445(12) 0.0470(11) 0.0468(14) 0.0012(10) -0.0054(10) -0.0063(9)
C7 0.0421(11) 0.0386(10) 0.0455(13) 0.0012(9) -0.0035(9) -0.0036(8)
C8 0.0422(11) 0.0376(10) 0.0438(12) -0.0061(9) 0.0022(9) -0.0020(9)
C9 0.0453(12) 0.0503(13) 0.0452(13) -0.0097(10) -0.0029(10) -0.0031(10)
C10 0.0419(11) 0.0422(11) 0.0495(13) -0.0120(10) 0.0019(9) 0.0007(9)
C11 0.0489(12) 0.0444(12) 0.0643(16) -0.0011(11) 0.0128(11) -0.0001(10)
N12 0.0896(18) 0.0515(12) 0.114(2) 0.0102(13) 0.0288(16) 0.0142(13)
C13 0.0404(12) 0.0594(13) 0.0538(15) 0.0038(12) 0.0004(10) -0.0061(10)
C14 0.0529(16) 0.104(2) 0.085(2) -0.0048(18) 0.0011(15) -0.0276(15)
N15 0.0473(11) 0.0716(13) 0.0562(13) 0.0005(10) 0.0106(9) -0.0010(10)
C16 0.0559(17) 0.108(2) 0.092(2) -0.0148(19) 0.0186(15) 0.0094(17)
C17 0.081(2) 0.104(2) 0.067(2) 0.0217(18) 0.0137(16) -0.0082(19)
C18 0.0602(15) 0.0730(16) 0.0597(16) 0.0049(13) -0.0102(13) 0.0027(13)
C19 0.0406(11) 0.0512(12) 0.0521(14) -0.0106(11) 0.0019(10) -0.0026(10)
O20 0.0836(14) 0.0639(11) 0.0871(14) -0.0296(10) 0.0237(11) -0.0281(10)
O21 0.0847(13) 0.0581(10) 0.0661(12) -0.0112(9) 0.0309(10) -0.0109(9)
C22 0.103(3) 0.0839(18) 0.084(2) -0.0012(17) 0.0432(19) -0.022(2)

loop_
_atom_type_symbol
_atom_type_description
_atom_type_scat_dispersion_real
_atom_type_scat_dispersion_imag
_atom_type_scat_source
C C 0.0033 0.0000 'International Tables Vol C Tables 4.2.6.8 and 6.1.1.4'
H H 0.0000 0.0000 'International Tables Vol C Tables 4.2.6.8 and 6.1.1.4'
N N 0.0061 0.0000 'International Tables Vol C Tables 4.2.6.8 and 6.1.1.4'
O O 0.0106 0.0000 'International Tables Vol C Tables 4.2.6.8 and 6.1.1.4'

loop_
_geom_angle_atom_site_label_1
_geom_angle_atom_site_label_2
_geom_angle_atom_site_label_3
_geom_angle
C6 C1 C2 121.6(3)
C6 C1 H1 119.2
C2 C1 H1 119.2
C3 C2 C1 120.2(3)
C3 C2 H2 119.9
C1 C2 H2 119.9
C4 C3 C2 119.2(3)
C4 C3 H3 120.4
C2 C3 H3 120.4
C3 C4 C5 121.2(3)
C3 C4 H4 119.4
C5 C4 H4 119.4
C6 C5 C4 120.5(3)
C6 C5 H5 119.7
C4 C5 H5 119.7
C5 C6 C1 117.2(2)
C5 C6 C7 120.5(2)
C1 C6 C7 122.3(2)
C6 C7 C8 111.54(17)
C6 C7 C13 110.64(18)
C8 C7 C13 112.40(17)
C6 C7 H7 107.3
C8 C7 H7 107.3
C13 C7 H7 107.3
C11 C8 C9 114.68(18)
C11 C8 C10 115.64(18)
C9 C8 C10 58.87(15)
C11 C8 C7 114.85(19)
C9 C8 C7 123.76(18)
C10 C8 C7 117.42(16)
C10 C9 C18 121.3(2)
C10 C9 C8 61.15(14)
C18 C9 C8 123.33(19)
C10 C9 H9 113.7
C18 C9 H9 113.7
C8 C9 H9 113.7
C19 C10 C9 120.08(19)
C19 C10 C8 119.67(18)
C9 C10 C8 59.98(14)
C19 C10 H10 115.3
C9 C10 H10 115.3
C8 C10 H10 115.3
N12 C11 C8 178.9(3)
N15 C13 C14 114.3(2)
N15 C13 C7 111.20(19)
C14 C13 C7 110.8(2)
N15 C13 H13 106.7
C14 C13 H13 106.7
C7 C13 H13 106.7
C13 C14 H14A 109.5
C13 C14 H14B 109.5
H14A C14 H14B 109.5
C13 C14 H14C 109.5
H14A C14 H14C 109.5
H14B C14 H14C 109.5
C17 N15 C16 111.1(2)
C17 N15 C13 114.5(2)
C16 N15 C13 111.2(2)
N15 C16 H16A 109.5
N15 C16 H16B 109.5
H16A C16 H16B 109.5
N15 C16 H16C 109.5
H16A C16 H16C 109.5
H16B C16 H16C 109.5
N15 C17 H17A 109.5
N15 C17 H17B 109.5
H17A C17 H17B 109.5
N15 C17 H17C 109.5
H17A C17 H17C 109.5
H17B C17 H17C 109.5
C9 C18 H18A 109.5
C9 C18 H18B 109.5
H18A C18 H18B 109.5
C9 C18 H18C 109.5
H18A C18 H18C 109.5
H18B C18 H18C 109.5
O20 C19 O21 123.1(2)
O20 C19 C10 125.7(2)
O21 C19 C10 111.20(19)
C19 O21 C22 115.35(19)
O21 C22 H22A 109.5
O21 C22 H22B 109.5
H22A C22 H22B 109.5
O21 C22 H22C 109.5
H22A C22 H22C 109.5
H22B C22 H22C 109.5

loop_
_geom_bond_atom_site_label_1
_geom_bond_atom_site_label_2
_geom_bond_distance
C1 C6 1.381(3)
C1 C2 1.381(4)
C1 H1 0.9300
C2 C3 1.357(4)
C2 H2 0.9300
C3 C4 1.354(5)
C3 H3 0.9300
C4 C5 1.385(4)
C4 H4 0.9300
C5 C6 1.376(3)
C5 H5 0.9300
C6 C7 1.513(3)
C7 C8 1.535(3)
C7 C13 1.547(3)
C7 H7 0.9800
C8 C11 1.448(3)
C8 C9 1.515(3)
C8 C10 1.532(3)
C9 C10 1.498(3)
C9 C18 1.502(3)
C9 H9 0.9800
C10 C19 1.481(3)
C10 H10 0.9800
C11 N12 1.138(3)
C13 N15 1.475(3)
C13 C14 1.533(4)
C13 H13 0.9800
C14 H14A 0.9600
C14 H14B 0.9600
C14 H14C 0.9600
N15 C17 1.447(3)
N15 C16 1.462(3)
C16 H16A 0.9600
C16 H16B 0.9600
C16 H16C 0.9600
C17 H17A 0.9600
C17 H17B 0.9600
C17 H17C 0.9600
C18 H18A 0.9600
C18 H18B 0.9600
C18 H18C 0.9600
C19 O20 1.193(3)
C19 O21 1.326(3)
O21 C22 1.442(3)
C22 H22A 0.9600
C22 H22B 0.9600
C22 H22C 0.9600

loop_
_cod_related_entry_id
_cod_related_entry_database
_cod_related_entry_code
1 ChemSpider 17264293
